data_7220471
loop_
_publ_author_name
'Lu, Shi-Han'
'Liu, Po-Lin'
'Wong, Fung Fuh'

_publ_section_title
;
 Vilsmeier reagent mediated synthesis of
 6-[(formyloxy)methyl]-pyrazolopyrimidines via one-pot multiple tandem
 reaction
;
_journal_name_full 'RSC Adv.'
_journal_paper_doi 10.1039/C5RA07707A
_journal_year 2015
_chemical_formula_sum 'C20 H16 N4 O3'
_chemical_formula_weight 360.37
_chemical_name_systematic
; 
 ? 
;
_space_group_IT_number 14
_symmetry_cell_setting monoclinic
_symmetry_space_group_name_Hall '-P 2yn'
_symmetry_space_group_name_H-M 'P 1 21/n 1'
_atom_sites_solution_hydrogens geom
_atom_sites_solution_primary direct
_atom_sites_solution_secondary difmap
_audit_creation_method SHELXL-97
_audit_update_record
;
2014-10-03 deposited with the CCDC.
2015-05-13 downloaded from the CCDC.
;
_cell_angle_alpha 90.00
_cell_angle_beta 98.900(2)
_cell_angle_gamma 90.00
_cell_formula_units_Z 8
_cell_length_a 14.1926(3)
_cell_length_b 7.2123(2)
_cell_length_c 34.1402(8)
_cell_measurement_reflns_used 5434
_cell_measurement_temperature 100(2)
_cell_measurement_theta_max 64.1168
_cell_measurement_theta_min 3.2207
_cell_volume 3452.56(15)
_computing_cell_refinement 'SAINT V7.68A (Bruker AXS, 2009)'
_computing_data_collection 'APEX2 (Bruker AXS, 2010)'
_computing_data_reduction 'SAINT V7.68A (Bruker AXS, 2009)'
_computing_molecular_graphics 'SHELXTL (Sheldrick, 2008)'
_computing_publication_material SHELXTL
_computing_structure_refinement 'SHELXL-97 (Sheldrick, 2008)'
_computing_structure_solution 'SHELXS-97 (Sheldrick, 2008)'
_diffrn_ambient_temperature 100(2)
_diffrn_detector_area_resol_mean 8.3333
_diffrn_measured_fraction_theta_full 0.952
_diffrn_measured_fraction_theta_max 0.952
_diffrn_measurement_device_type 'Bruker APEX-II CCD'
_diffrn_measurement_method '\f and \w scans'
_diffrn_radiation_monochromator 'montel mirror'
_diffrn_radiation_source 'microfocus tube'
_diffrn_radiation_type CuK\a
_diffrn_radiation_wavelength 1.54178
_diffrn_reflns_av_R_equivalents 0.0460
_diffrn_reflns_av_sigmaI/netI 0.0463
_diffrn_reflns_limit_h_max 16
_diffrn_reflns_limit_h_min -15
_diffrn_reflns_limit_k_max 8
_diffrn_reflns_limit_k_min -3
_diffrn_reflns_limit_l_max 40
_diffrn_reflns_limit_l_min -40
_diffrn_reflns_number 18171
_diffrn_reflns_theta_full 65.78
_diffrn_reflns_theta_max 65.78
_diffrn_reflns_theta_min 3.22
_exptl_absorpt_coefficient_mu 0.791
_exptl_absorpt_correction_T_max 0.9492
_exptl_absorpt_correction_T_min 0.8180
_exptl_absorpt_correction_type multi-scan
_exptl_absorpt_process_details 'SADABS V2008/1 (Bruker AXS)'
_exptl_crystal_colour 'Pale Orange'
_exptl_crystal_density_diffrn 1.387
_exptl_crystal_density_meas ?
_exptl_crystal_density_method 'not measured'
_exptl_crystal_description Lump
_exptl_crystal_F_000 1504
_exptl_crystal_size_max 0.12
_exptl_crystal_size_mid 0.10
_exptl_crystal_size_min 0.10
_refine_diff_density_max 0.309
_refine_diff_density_min -0.235
_refine_diff_density_rms 0.042
_refine_ls_extinction_method none
_refine_ls_goodness_of_fit_ref 1.039
_refine_ls_hydrogen_treatment constr
_refine_ls_matrix_type full
_refine_ls_number_parameters 526
_refine_ls_number_reflns 5703
_refine_ls_number_restraints 111
_refine_ls_restrained_S_all 1.049
_refine_ls_R_factor_all 0.0978
_refine_ls_R_factor_gt 0.0586
_refine_ls_shift/su_max 0.001
_refine_ls_shift/su_mean 0.000
_refine_ls_structure_factor_coef Fsqd
_refine_ls_weighting_details 'calc w=1/[\s^2^(Fo^2^)+(0.0669P)^2^+1.7956P] where P=(Fo^2^+2Fc^2^)/3'
_refine_ls_weighting_scheme calc
_refine_ls_wR_factor_gt 0.1431
_refine_ls_wR_factor_ref 0.1682
_reflns_number_gt 3550
_reflns_number_total 5703
_reflns_threshold_expression >2sigma(I)
_cod_data_source_file c5ra07707a2.cif
_cod_data_source_block 130527
_cod_depositor_comments
;
The following automatic conversions were performed:

'_exptl_crystal_density_meas' value 'not measured' was changed to '?'
- the value is perceived as not measured.

Automatic conversion script
Id: cif_fix_values 3271 2015-04-21 07:52:19Z andrius 
;
_cod_database_code 7220471
_audit_block_doi 10.5517/cc13h4qg

loop_
_symmetry_equiv_pos_as_xyz
'x, y, z'
'-x+1/2, y+1/2, -z+1/2'
'-x, -y, -z'
'x-1/2, -y-1/2, z-1/2'

loop_
_atom_site_label
_atom_site_type_symbol
_atom_site_fract_x
_atom_site_fract_y
_atom_site_fract_z
_atom_site_U_iso_or_equiv
_atom_site_adp_type
_atom_site_occupancy
_atom_site_symmetry_multiplicity
_atom_site_calc_flag
_atom_site_refinement_flags
_atom_site_disorder_assembly
_atom_site_disorder_group
C1 C 0.9412(2) 0.3209(5) 0.07309(9) 0.0522(8) Uani 1 1 d . . .
C2 C 0.8917(2) 0.3084(5) 0.03361(9) 0.0536(8) Uani 1 1 d . . .
C3 C 0.9112(3) 0.2877(6) -0.00478(10) 0.0685(10) Uani 1 1 d . . .
H3 H 0.9756 0.2789 -0.0091 0.082 Uiso 1 1 calc R . .
C4 C 0.7510(2) 0.2956(5) -0.02809(9) 0.0635(9) Uani 1 1 d . . .
C5 C 0.7950(2) 0.3225(4) 0.03692(9) 0.0522(8) Uani 1 1 d . . .
C6 C 0.6810(3) 0.2821(7) -0.06521(10) 0.0897(14) Uani 1 1 d . . .
H6A H 0.6923 0.3853 -0.0830 0.108 Uiso 1 1 calc R . .
H6B H 0.6918 0.1645 -0.0788 0.108 Uiso 1 1 calc R . .
C7 C 0.5249(3) 0.2246(9) -0.08849(14) 0.1092(18) Uani 1 1 d . . .
H7 H 0.4593 0.2264 -0.0857 0.131 Uiso 1 1 calc R . .
C8 C 1.0439(2) 0.3146(5) 0.08789(9) 0.0566(8) Uani 1 1 d . . .
C9 C 1.0805(2) 0.3923(5) 0.12425(10) 0.0629(9) Uani 1 1 d . . .
H9 H 1.0384 0.4487 0.1398 0.075 Uiso 1 1 calc R . .
C10 C 1.1766(3) 0.3888(6) 0.13811(11) 0.0723(10) Uani 1 1 d . . .
H10 H 1.2003 0.4423 0.1631 0.087 Uiso 1 1 calc R . .
C11 C 1.2386(3) 0.3088(6) 0.11611(12) 0.0785(11) Uani 1 1 d . . .
H11 H 1.3051 0.3076 0.1257 0.094 Uiso 1 1 calc R . .
C12 C 1.2038(3) 0.2302(7) 0.08005(12) 0.0841(12) Uani 1 1 d . . .
H12 H 1.2465 0.1737 0.0648 0.101 Uiso 1 1 calc R . .
C13 C 1.1068(2) 0.2328(6) 0.06574(10) 0.0729(11) Uani 1 1 d . . .
H13 H 1.0835 0.1785 0.0408 0.087 Uiso 1 1 calc R . .
C14 C 0.7088(2) 0.3568(5) 0.09625(8) 0.0499(7) Uani 1 1 d . . .
C15 C 0.6218(2) 0.2822(5) 0.07986(9) 0.0627(9) Uani 1 1 d . . .
H15 H 0.6144 0.2247 0.0545 0.075 Uiso 1 1 calc R . .
C16 C 0.5459(2) 0.2919(5) 0.10050(9) 0.0631(9) Uani 1 1 d . . .
H16 H 0.4860 0.2407 0.0894 0.076 Uiso 1 1 calc R . .
C17 C 0.5563(2) 0.3757(5) 0.13734(9) 0.0559(8) Uani 1 1 d . . .
C18 C 0.6427(2) 0.4506(5) 0.15362(9) 0.0558(8) Uani 1 1 d . . .
H18 H 0.6500 0.5088 0.1789 0.067 Uiso 1 1 calc R . .
C19 C 0.7186(2) 0.4404(5) 0.13283(8) 0.0537(8) Uani 1 1 d . . .
H19 H 0.7784 0.4918 0.1440 0.064 Uiso 1 1 calc R . .
C20 C 0.4806(3) 0.4587(7) 0.19257(11) 0.0863(13) Uani 1 1 d . . .
H20A H 0.5276 0.3943 0.2119 0.129 Uiso 1 1 calc R . .
H20B H 0.4178 0.4521 0.2011 0.129 Uiso 1 1 calc R . .
H20C H 0.4993 0.5888 0.1907 0.129 Uiso 1 1 calc R . .
C21 C 1.0094(2) 0.8433(4) 0.16884(9) 0.0511(7) Uani 1 1 d . A .
C22 C 0.9619(2) 0.8440(4) 0.12877(9) 0.0509(7) Uani 1 1 d . A .
C23 C 0.9845(2) 0.8232(5) 0.09091(9) 0.0611(9) Uani 1 1 d . . .
H23 H 1.0493 0.8113 0.0874 0.073 Uiso 1 1 calc R . .
C24 C 0.8252(2) 0.8375(5) 0.06597(9) 0.0559(8) Uani 1 1 d . . .
C25 C 0.8654(2) 0.8589(4) 0.13135(8) 0.0488(7) Uani 1 1 d . . .
C28 C 1.1113(2) 0.8291(5) 0.18465(9) 0.0552(8) Uani 1 1 d . . .
C29 C 1.1412(2) 0.7508(5) 0.22152(10) 0.0621(9) Uani 1 1 d . . .
H29 H 1.0954 0.7056 0.2367 0.075 Uiso 1 1 calc R . .
C30 C 1.2375(3) 0.7383(6) 0.23628(11) 0.0731(10) Uani 1 1 d . . .
H30 H 1.2578 0.6859 0.2617 0.088 Uiso 1 1 calc R . .
C31 C 1.3036(3) 0.8015(6) 0.21413(13) 0.0801(12) Uani 1 1 d . . .
H31 H 1.3697 0.7927 0.2243 0.096 Uiso 1 1 calc R . .
C32 C 1.2748(3) 0.8777(7) 0.17727(13) 0.0833(12) Uani 1 1 d . . .
H32 H 1.3209 0.9205 0.1619 0.100 Uiso 1 1 calc R . .
C33 C 1.1789(2) 0.8919(6) 0.16258(11) 0.0691(10) Uani 1 1 d . . .
H33 H 1.1591 0.9451 0.1372 0.083 Uiso 1 1 calc R . .
C34 C 0.7750(2) 0.8738(4) 0.18962(8) 0.0464(7) Uani 1 1 d . . .
C35 C 0.6909(2) 0.9534(5) 0.17148(8) 0.0531(8) Uani 1 1 d . A .
H35 H 0.6864 1.0031 0.1455 0.064 Uiso 1 1 calc R . .
C36 C 0.6136(2) 0.9600(5) 0.19144(8) 0.0527(8) Uani 1 1 d . . .
H36 H 0.5554 1.0136 0.1791 0.063 Uiso 1 1 calc R A .
C37 C 0.6206(2) 0.8886(4) 0.22952(8) 0.0501(7) Uani 1 1 d . A .
C38 C 0.7041(2) 0.8084(5) 0.24724(9) 0.0544(8) Uani 1 1 d . . .
H38 H 0.7086 0.7583 0.2732 0.065 Uiso 1 1 calc R A .
C39 C 0.7814(2) 0.8005(4) 0.22743(8) 0.0520(8) Uani 1 1 d . A .
H39 H 0.8392 0.7448 0.2397 0.062 Uiso 1 1 calc R . .
C40 C 0.5413(3) 0.8379(7) 0.28537(10) 0.0821(12) Uani 1 1 d . A .
H40A H 0.5559 0.7050 0.2859 0.123 Uiso 1 1 calc R . .
H40B H 0.4789 0.8575 0.2936 0.123 Uiso 1 1 calc R . .
H40C H 0.5904 0.9035 0.3036 0.123 Uiso 1 1 calc R . .
N1 N 0.78948(16) 0.3429(4) 0.07618(7) 0.0514(6) Uani 1 1 d . . .
N2 N 0.87941(17) 0.3423(4) 0.09812(7) 0.0566(7) Uani 1 1 d . . .
N3 N 0.8417(2) 0.2799(5) -0.03538(8) 0.0754(9) Uani 1 1 d . . .
N4 N 0.72224(18) 0.3189(4) 0.00665(7) 0.0572(7) Uani 1 1 d . . .
N5 N 0.85698(17) 0.8666(4) 0.17029(7) 0.0506(6) Uani 1 1 d . A .
N6 N 0.94586(17) 0.8557(4) 0.19327(7) 0.0536(6) Uani 1 1 d . . .
N7 N 0.9163(2) 0.8197(4) 0.05944(7) 0.0629(7) Uani 1 1 d . A .
N8 N 0.79392(17) 0.8580(4) 0.10035(7) 0.0544(7) Uani 1 1 d . A .
O1 O 0.58557(18) 0.2883(4) -0.05876(7) 0.0815(8) Uani 1 1 d . . .
O2 O 0.5442(3) 0.1660(7) -0.11805(10) 0.1376(15) Uani 1 1 d . . .
O3 O 0.47621(15) 0.3738(4) 0.15524(7) 0.0748(7) Uani 1 1 d . . .
O6 O 0.53950(15) 0.9068(4) 0.24650(6) 0.0651(6) Uani 1 1 d . . .
O4 O 0.6612(5) 0.8303(18) 0.0360(2) 0.082(2) Uani 0.454(11) 1 d PDU A 1
O5 O 0.6063(13) 0.8768(19) -0.0266(4) 0.089(3) Uani 0.454(11) 1 d PDU A 1
C26 C 0.7538(11) 0.821(5) 0.0274(8) 0.073(3) Uani 0.454(11) 1 d PDU A 1
H26A H 0.7645 0.9220 0.0090 0.087 Uiso 0.454(11) 1 calc PR A 1
H26B H 0.7633 0.7010 0.0143 0.087 Uiso 0.454(11) 1 calc PR A 1
C27 C 0.5920(8) 0.850(2) 0.0042(3) 0.085(2) Uani 0.454(11) 1 d PDU A 1
H27 H 0.5275 0.8400 0.0083 0.102 Uiso 0.454(11) 1 calc PR A 1
O4' O 0.6769(5) 0.7279(13) 0.0335(2) 0.0880(19) Uani 0.546(11) 1 d PDU A 2
O5' O 0.6014(13) 0.805(2) -0.0238(3) 0.123(4) Uani 0.546(11) 1 d PDU A 2
C26' C 0.7552(10) 0.841(4) 0.0299(7) 0.069(2) Uani 0.546(11) 1 d PDU A 2
H26C H 0.7332 0.9696 0.0242 0.083 Uiso 0.546(11) 1 calc PR A 2
H26D H 0.7855 0.7971 0.0073 0.083 Uiso 0.546(11) 1 calc PR A 2
C27' C 0.6046(7) 0.7306(19) 0.0046(3) 0.091(2) Uani 0.546(11) 1 d PDU A 2
H27' H 0.5496 0.6621 0.0085 0.110 Uiso 0.546(11) 1 calc PR A 2

loop_
_atom_site_aniso_label
_atom_site_aniso_U_11
_atom_site_aniso_U_22
_atom_site_aniso_U_33
_atom_site_aniso_U_23
_atom_site_aniso_U_13
_atom_site_aniso_U_12
C1 0.0485(18) 0.065(2) 0.0446(17) -0.0049(14) 0.0118(14) -0.0033(14)
C2 0.0490(18) 0.069(2) 0.0435(17) -0.0087(14) 0.0098(14) -0.0036(15)
C3 0.058(2) 0.099(3) 0.051(2) -0.0066(18) 0.0163(17) -0.0055(18)
C4 0.062(2) 0.087(3) 0.0416(18) -0.0034(16) 0.0077(16) -0.0101(18)
C5 0.0521(19) 0.061(2) 0.0436(17) -0.0038(14) 0.0078(14) -0.0025(14)
C6 0.067(3) 0.155(4) 0.046(2) -0.005(2) 0.0048(18) -0.017(3)
C7 0.072(3) 0.191(6) 0.062(3) -0.005(3) 0.003(2) -0.022(3)
C8 0.0475(18) 0.075(2) 0.0479(18) -0.0039(15) 0.0096(14) -0.0029(15)
C9 0.054(2) 0.077(2) 0.057(2) -0.0085(17) 0.0052(16) 0.0031(16)
C10 0.060(2) 0.092(3) 0.062(2) -0.0101(19) 0.0004(18) -0.0066(19)
C11 0.050(2) 0.109(3) 0.074(3) 0.001(2) 0.0016(19) -0.005(2)
C12 0.053(2) 0.130(4) 0.071(3) -0.007(2) 0.0182(19) 0.008(2)
C13 0.052(2) 0.113(3) 0.053(2) -0.014(2) 0.0099(16) 0.002(2)
C14 0.0429(17) 0.067(2) 0.0404(16) -0.0014(14) 0.0073(13) 0.0014(14)
C15 0.0484(19) 0.094(3) 0.0438(18) -0.0144(16) 0.0022(15) -0.0038(17)
C16 0.0410(17) 0.093(3) 0.054(2) -0.0111(17) 0.0023(15) -0.0075(16)
C17 0.0445(18) 0.077(2) 0.0462(17) -0.0014(15) 0.0060(14) 0.0046(15)
C18 0.0491(18) 0.074(2) 0.0447(17) -0.0107(15) 0.0072(14) -0.0032(15)
C19 0.0471(18) 0.068(2) 0.0453(17) -0.0076(14) 0.0054(14) -0.0066(15)
C20 0.070(3) 0.126(4) 0.067(2) -0.020(2) 0.026(2) 0.003(2)
C21 0.0475(17) 0.060(2) 0.0455(17) -0.0040(14) 0.0061(14) 0.0021(14)
C22 0.0476(18) 0.0596(19) 0.0451(17) -0.0031(14) 0.0060(14) 0.0000(14)
C23 0.0523(19) 0.081(2) 0.0514(19) -0.0041(16) 0.0130(16) 0.0024(16)
C24 0.054(2) 0.073(2) 0.0414(17) -0.0009(14) 0.0076(15) -0.0033(16)
C25 0.0477(18) 0.0579(19) 0.0400(16) -0.0015(13) 0.0045(13) 0.0001(14)
C28 0.0442(17) 0.071(2) 0.0496(18) -0.0082(15) 0.0051(14) 0.0018(15)
C29 0.052(2) 0.078(2) 0.055(2) -0.0045(17) 0.0017(15) 0.0017(16)
C30 0.060(2) 0.085(3) 0.069(2) -0.0058(19) -0.0061(19) 0.0051(19)
C31 0.049(2) 0.105(3) 0.082(3) -0.024(2) -0.004(2) 0.007(2)
C32 0.051(2) 0.117(4) 0.086(3) -0.018(2) 0.022(2) -0.010(2)
C33 0.051(2) 0.094(3) 0.062(2) -0.0040(19) 0.0089(17) -0.0075(18)
C34 0.0401(16) 0.0612(19) 0.0373(15) -0.0038(13) 0.0039(13) -0.0005(13)
C35 0.0485(18) 0.071(2) 0.0386(16) 0.0013(14) 0.0034(14) 0.0037(15)
C36 0.0436(17) 0.071(2) 0.0411(16) -0.0018(14) 0.0002(13) 0.0045(14)
C37 0.0451(17) 0.065(2) 0.0409(16) -0.0069(14) 0.0084(13) -0.0040(14)
C38 0.0529(19) 0.070(2) 0.0392(16) 0.0060(14) 0.0048(14) 0.0026(15)
C39 0.0479(18) 0.063(2) 0.0439(17) 0.0033(14) 0.0028(14) 0.0049(14)
C40 0.073(3) 0.123(4) 0.054(2) 0.011(2) 0.0235(19) 0.006(2)
N1 0.0415(14) 0.0744(18) 0.0382(13) -0.0040(12) 0.0056(11) -0.0032(12)
N2 0.0474(15) 0.0779(19) 0.0443(14) -0.0059(12) 0.0066(12) -0.0001(13)
N3 0.0622(19) 0.122(3) 0.0430(16) -0.0088(16) 0.0102(14) -0.0074(17)
N4 0.0558(16) 0.0763(19) 0.0387(14) -0.0040(12) 0.0045(12) -0.0072(13)
N5 0.0431(14) 0.0702(17) 0.0374(13) -0.0032(11) 0.0025(11) 0.0040(12)
N6 0.0443(14) 0.0713(18) 0.0434(14) -0.0032(12) 0.0011(11) 0.0016(12)
N7 0.0608(18) 0.087(2) 0.0417(15) -0.0054(13) 0.0089(13) -0.0014(15)
N8 0.0514(15) 0.0719(18) 0.0385(14) -0.0005(12) 0.0030(12) -0.0014(13)
O1 0.0652(16) 0.127(2) 0.0494(14) -0.0051(14) -0.0008(12) 0.0040(15)
O2 0.113(3) 0.216(4) 0.082(2) -0.047(3) 0.010(2) -0.050(3)
O3 0.0468(13) 0.117(2) 0.0636(15) -0.0175(14) 0.0172(11) -0.0041(13)
O6 0.0519(13) 0.0958(18) 0.0496(13) 0.0031(12) 0.0140(10) 0.0046(12)
O4 0.063(3) 0.137(5) 0.045(3) -0.002(4) 0.004(2) 0.003(4)
O5 0.086(5) 0.102(8) 0.070(4) 0.017(4) -0.018(4) -0.009(6)
C26 0.064(4) 0.110(6) 0.046(5) 0.007(5) 0.009(4) -0.002(4)
C27 0.071(4) 0.125(6) 0.054(4) -0.001(5) -0.006(4) -0.006(5)
O4' 0.083(3) 0.099(4) 0.071(3) 0.009(3) -0.019(3) -0.023(3)
O5' 0.118(6) 0.162(10) 0.075(5) 0.014(5) -0.032(4) -0.041(8)
C26' 0.064(4) 0.100(5) 0.039(4) -0.004(4) -0.001(3) -0.018(4)
C27' 0.079(4) 0.126(6) 0.061(4) 0.003(5) -0.014(3) -0.024(4)

loop_
_atom_type_symbol
_atom_type_description
_atom_type_scat_dispersion_real
_atom_type_scat_dispersion_imag
_atom_type_scat_source
C C 0.0181 0.0091 'International Tables Vol C Tables 4.2.6.8 and 6.1.1.4'
H H 0.0000 0.0000 'International Tables Vol C Tables 4.2.6.8 and 6.1.1.4'
N N 0.0311 0.0180 'International Tables Vol C Tables 4.2.6.8 and 6.1.1.4'
O O 0.0492 0.0322 'International Tables Vol C Tables 4.2.6.8 and 6.1.1.4'

loop_
_geom_angle_atom_site_label_1
_geom_angle_atom_site_label_2
_geom_angle_atom_site_label_3
_geom_angle
N2 C1 C2 109.9(3)
N2 C1 C8 120.2(3)
C2 C1 C8 130.0(3)
C3 C2 C5 115.2(3)
C3 C2 C1 139.4(3)
C5 C2 C1 105.4(3)
N3 C3 C2 121.1(3)
N3 C3 H3 119.4
C2 C3 H3 119.4
N4 C4 N3 127.5(3)
N4 C4 C6 120.9(3)
N3 C4 C6 111.5(3)
N4 C5 N1 127.2(3)
N4 C5 C2 125.7(3)
N1 C5 C2 107.1(3)
O1 C6 C4 113.4(3)
O1 C6 H6A 108.9
C4 C6 H6A 108.9
O1 C6 H6B 108.9
C4 C6 H6B 108.9
H6A C6 H6B 107.7
O2 C7 O1 125.8(5)
O2 C7 H7 117.1
O1 C7 H7 117.1
C9 C8 C13 118.4(3)
C9 C8 C1 120.7(3)
C13 C8 C1 120.9(3)
C10 C9 C8 121.0(3)
C10 C9 H9 119.5
C8 C9 H9 119.5
C11 C10 C9 120.5(3)
C11 C10 H10 119.8
C9 C10 H10 119.8
C10 C11 C12 119.5(3)
C10 C11 H11 120.3
C12 C11 H11 120.3
C11 C12 C13 120.6(4)
C11 C12 H12 119.7
C13 C12 H12 119.7
C12 C13 C8 120.0(3)
C12 C13 H13 120.0
C8 C13 H13 120.0
C19 C14 C15 119.7(3)
C19 C14 N1 119.5(3)
C15 C14 N1 120.8(3)
C16 C15 C14 119.6(3)
C16 C15 H15 120.2
C14 C15 H15 120.2
C15 C16 C17 120.4(3)
C15 C16 H16 119.8
C17 C16 H16 119.8
O3 C17 C18 124.9(3)
O3 C17 C16 115.0(3)
C18 C17 C16 120.1(3)
C17 C18 C19 119.3(3)
C17 C18 H18 120.4
C19 C18 H18 120.4
C14 C19 C18 120.9(3)
C14 C19 H19 119.6
C18 C19 H19 119.6
O3 C20 H20A 109.5
O3 C20 H20B 109.5
H20A C20 H20B 109.5
O3 C20 H20C 109.5
H20A C20 H20C 109.5
H20B C20 H20C 109.5
N6 C21 C22 109.6(3)
N6 C21 C28 120.2(3)
C22 C21 C28 130.2(3)
C23 C22 C25 116.1(3)
C23 C22 C21 138.5(3)
C25 C22 C21 105.3(3)
N7 C23 C22 120.7(3)
N7 C23 H23 119.6
C22 C23 H23 119.6
N8 C24 N7 128.1(3)
N8 C24 C26' 117.9(7)
N7 C24 C26' 114.0(7)
N8 C24 C26 120.0(8)
N7 C24 C26 111.8(8)
C26' C24 C26 6(2)
N8 C25 N5 127.0(3)
N8 C25 C22 125.4(3)
N5 C25 C22 107.6(2)
C33 C28 C29 119.2(3)
C33 C28 C21 120.2(3)
C29 C28 C21 120.6(3)
C28 C29 C30 120.2(3)
C28 C29 H29 119.9
C30 C29 H29 119.9
C31 C30 C29 119.9(4)
C31 C30 H30 120.0
C29 C30 H30 120.0
C30 C31 C32 120.4(3)
C30 C31 H31 119.8
C32 C31 H31 119.8
C31 C32 C33 119.9(4)
C31 C32 H32 120.0
C33 C32 H32 120.0
C32 C33 C28 120.4(4)
C32 C33 H33 119.8
C28 C33 H33 119.8
C35 C34 C39 120.2(3)
C35 C34 N5 121.2(3)
C39 C34 N5 118.5(2)
C36 C35 C34 119.4(3)
C36 C35 H35 120.3
C34 C35 H35 120.3
C35 C36 C37 120.2(3)
C35 C36 H36 119.9
C37 C36 H36 119.9
O6 C37 C38 125.3(3)
O6 C37 C36 114.7(3)
C38 C37 C36 120.1(3)
C37 C38 C39 120.0(3)
C37 C38 H38 120.0
C39 C38 H38 120.0
C38 C39 C34 120.0(3)
C38 C39 H39 120.0
C34 C39 H39 120.0
O6 C40 H40A 109.5
O6 C40 H40B 109.5
H40A C40 H40B 109.5
O6 C40 H40C 109.5
H40A C40 H40C 109.5
H40B C40 H40C 109.5
C5 N1 N2 110.2(2)
C5 N1 C14 130.8(2)
N2 N1 C14 119.0(2)
C1 N2 N1 107.5(2)
C3 N3 C4 117.8(3)
C4 N4 C5 112.6(3)
C25 N5 N6 110.1(2)
C25 N5 C34 131.2(2)
N6 N5 C34 118.6(2)
C21 N6 N5 107.3(2)
C23 N7 C24 117.4(3)
C24 N8 C25 112.4(3)
C7 O1 C6 113.7(3)
C17 O3 C20 118.4(3)
C37 O6 C40 117.9(2)
C27 O4 C26 115.2(13)
O4 C26 C24 109.4(18)
O4 C26 H26A 109.8
C24 C26 H26A 109.8
O4 C26 H26B 109.8
C24 C26 H26B 109.8
H26A C26 H26B 108.2
O5 C27 O4 123.9(13)
O5 C27 H27 118.0
O4 C27 H27 118.0
C27' O4' C26' 117.7(11)
O4' C26' C24 111.2(15)
O4' C26' H26C 109.4
C24 C26' H26C 109.4
O4' C26' H26D 109.4
C24 C26' H26D 109.4
H26C C26' H26D 108.0
O5' C27' O4' 126.3(11)
O5' C27' H27' 116.8
O4' C27' H27' 116.8

loop_
_geom_bond_atom_site_label_1
_geom_bond_atom_site_label_2
_geom_bond_distance
C1 N2 1.325(4)
C1 C2 1.423(4)
C1 C8 1.468(4)
C2 C3 1.389(4)
C2 C5 1.398(4)
C3 N3 1.322(4)
C3 H3 0.9500
C4 N4 1.323(4)
C4 N3 1.354(4)
C4 C6 1.487(5)
C5 N4 1.344(4)
C5 N1 1.363(4)
C6 O1 1.406(4)
C6 H6A 0.9900
C6 H6B 0.9900
C7 O2 1.165(5)
C7 O1 1.309(5)
C7 H7 0.9500
C8 C9 1.388(4)
C8 C13 1.388(4)
C9 C10 1.373(5)
C9 H9 0.9500
C10 C11 1.369(5)
C10 H10 0.9500
C11 C12 1.376(5)
C11 H11 0.9500
C12 C13 1.387(5)
C12 H12 0.9500
C13 H13 0.9500
C14 C19 1.374(4)
C14 C15 1.384(4)
C14 N1 1.425(4)
C15 C16 1.377(4)
C15 H15 0.9500
C16 C17 1.383(4)
C16 H16 0.9500
C17 O3 1.371(4)
C17 C18 1.376(4)
C18 C19 1.381(4)
C18 H18 0.9500
C19 H19 0.9500
C20 O3 1.406(4)
C20 H20A 0.9800
C20 H20B 0.9800
C20 H20C 0.9800
C21 N6 1.323(4)
C21 C22 1.429(4)
C21 C28 1.467(4)
C22 C23 1.387(4)
C22 C25 1.390(4)
C23 N7 1.330(4)
C23 H23 0.9500
C24 N8 1.326(4)
C24 N7 1.352(4)
C24 C26' 1.46(2)
C24 C26 1.54(3)
C25 N8 1.348(4)
C25 N5 1.354(3)
C28 C33 1.384(4)
C28 C29 1.385(4)
C29 C30 1.385(5)
C29 H29 0.9500
C30 C31 1.371(5)
C30 H30 0.9500
C31 C32 1.376(6)
C31 H31 0.9500
C32 C33 1.380(5)
C32 H32 0.9500
C33 H33 0.9500
C34 C35 1.382(4)
C34 C39 1.385(4)
C34 N5 1.424(4)
C35 C36 1.379(4)
C35 H35 0.9500
C36 C37 1.388(4)
C36 H36 0.9500
C37 O6 1.372(3)
C37 C38 1.373(4)
C38 C39 1.376(4)
C38 H38 0.9500
C39 H39 0.9500
C40 O6 1.413(4)
C40 H40A 0.9800
C40 H40B 0.9800
C40 H40C 0.9800
N1 N2 1.376(3)
N5 N6 1.381(3)
O4 C27 1.353(10)
O4 C26 1.394(15)
O5 C27 1.117(12)
C26 H26A 0.9900
C26 H26B 0.9900
C27 H27 0.9500
O4' C27' 1.310(8)
O4' C26' 1.399(13)
O5' C27' 1.102(10)
C26' H26C 0.9900
C26' H26D 0.9900
C27' H27' 0.9500
